data_7024704
loop_
_publ_author_name
'Ma, Lu-Fang'
'Liu, Bin'
'Wang, Li-Ya'
'Li, Cheng-Peng'
'Du, Miao'

_publ_section_title
;
 Copper(II) 5-methoxyisophthalate coordination polymers incorporating
 dipyridyl co-ligands: syntheses, crystal structures, and magnetic
 properties.
;
_journal_issue 9
_journal_name_full 'Dalton transactions (Cambridge, England : 2003)'
_journal_page_first 2301
_journal_page_last 2308
_journal_paper_doi 10.1039/b920308g
_journal_volume 39
_journal_year 2010
_chemical_formula_sum 'C39 H30 Cu4 N2 O17'
_chemical_formula_weight 1052.81
_chemical_name_systematic
;
?
;
_space_group_IT_number 15
_symmetry_cell_setting monoclinic
_symmetry_space_group_name_Hall '-C 2yc'
_symmetry_space_group_name_H-M 'C 1 2/c 1'
_atom_sites_solution_hydrogens geom
_atom_sites_solution_primary direct
_atom_sites_solution_secondary difmap
_audit_creation_method SHELXL-97
_cell_angle_alpha 90.00
_cell_angle_beta 121.927(2)
_cell_angle_gamma 90.00
_cell_formula_units_Z 4
_cell_length_a 24.760(5)
_cell_length_b 9.4812(17)
_cell_length_c 19.792(4)
_cell_measurement_reflns_used 1781
_cell_measurement_temperature 291(2)
_cell_measurement_theta_max 21.97
_cell_measurement_theta_min 2.40
_cell_volume 3943.4(13)
_computing_cell_refinement 'Bruker SMART'
_computing_data_collection 'Bruker SMART'
_computing_data_reduction 'Bruker SAINT'
_computing_molecular_graphics 'Bruker SHELXTL'
_computing_publication_material 'Bruker SHELXTL'
_computing_structure_refinement 'SHELXL-97 (Sheldrick, 1997)'
_computing_structure_solution 'SHELXS-97 (Sheldrick, 1990)'
_diffrn_ambient_temperature 291(2)
_diffrn_measured_fraction_theta_full 0.985
_diffrn_measured_fraction_theta_max 0.985
_diffrn_measurement_device_type 'CCD area detector'
_diffrn_measurement_method 'phi and omega scans'
_diffrn_radiation_monochromator graphite
_diffrn_radiation_source 'fine-focus sealed tube'
_diffrn_radiation_type MoK\a
_diffrn_radiation_wavelength 0.71073
_diffrn_reflns_av_R_equivalents 0.0774
_diffrn_reflns_av_sigmaI/netI 0.0701
_diffrn_reflns_limit_h_max 29
_diffrn_reflns_limit_h_min -29
_diffrn_reflns_limit_k_max 11
_diffrn_reflns_limit_k_min -11
_diffrn_reflns_limit_l_max 23
_diffrn_reflns_limit_l_min -23
_diffrn_reflns_number 14370
_diffrn_reflns_theta_full 25.50
_diffrn_reflns_theta_max 25.50
_diffrn_reflns_theta_min 2.36
_exptl_absorpt_coefficient_mu 2.209
_exptl_absorpt_correction_T_max 0.9110
_exptl_absorpt_correction_T_min 0.6137
_exptl_absorpt_correction_type multi-scan
_exptl_absorpt_process_details SADABS
_exptl_crystal_colour BLUE
_exptl_crystal_density_diffrn 1.773
_exptl_crystal_density_method 'not measured'
_exptl_crystal_description BLOCK
_exptl_crystal_F_000 2120
_exptl_crystal_size_max 0.24
_exptl_crystal_size_mid 0.16
_exptl_crystal_size_min 0.04
_refine_diff_density_max 0.970
_refine_diff_density_min -0.676
_refine_diff_density_rms 0.102
_refine_ls_extinction_method none
_refine_ls_goodness_of_fit_ref 1.008
_refine_ls_hydrogen_treatment constr
_refine_ls_matrix_type full
_refine_ls_number_parameters 287
_refine_ls_number_reflns 3618
_refine_ls_number_restraints 18
_refine_ls_restrained_S_all 1.016
_refine_ls_R_factor_all 0.0813
_refine_ls_R_factor_gt 0.0462
_refine_ls_shift/su_max 0.000
_refine_ls_shift/su_mean 0.000
_refine_ls_structure_factor_coef Fsqd
_refine_ls_weighting_details 'calc w=1/[\s^2^(Fo^2^)+(0.0561P)^2^+2.8450P] where P=(Fo^2^+2Fc^2^)/3'
_refine_ls_weighting_scheme calc
_refine_ls_wR_factor_gt 0.1018
_refine_ls_wR_factor_ref 0.1194
_reflns_number_gt 2479
_reflns_number_total 3618
_reflns_threshold_expression >2sigma(I)
_cod_data_source_file b920308g.txt
_cod_data_source_block 5
_cod_depositor_comments
;
The following automatic conversions were performed:

'_symmetry_cell_setting' value 'Monoclinic' changed to 'monoclinic'
according to /home/saulius/struct/CIF-dictionaries/cif_core.dic
dictionary named 'cif_core.dic' version 2.4.2 from
2011-04-26.

'_exptl_absorpt_correction_type' value 'MULTI-SCAN'
changed to 'multi-scan' according to
/home/saulius/struct/CIF-dictionaries/cif_core.dic dictionary named
'cif_core.dic' version 2.4.2 from
2011-04-26.

'_refine_ls_hydrogen_treatment' value 'CONSTR' changed
to 'constr' according to
/home/saulius/struct/CIF-dictionaries/cif_core.dic dictionary named
'cif_core.dic' version 2.4.2 from 2011-04-26.

Automatic conversion script
Id: cif_fix_values 1891 2012-01-12 08:04:46Z andrius 
;
_cod_original_cell_volume 3943.5(13)
_cod_original_sg_symbol_H-M C2/c
_cod_database_code 7024704

loop_
_symmetry_equiv_pos_as_xyz
'x, y, z'
'-x, y, -z+1/2'
'x+1/2, y+1/2, z'
'-x+1/2, y+1/2, -z+1/2'
'-x, -y, -z'
'x, -y, z-1/2'
'-x+1/2, -y+1/2, -z'
'x+1/2, -y+1/2, z-1/2'

loop_
_atom_site_label
_atom_site_type_symbol
_atom_site_fract_x
_atom_site_fract_y
_atom_site_fract_z
_atom_site_U_iso_or_equiv
_atom_site_adp_type
_atom_site_occupancy
_atom_site_symmetry_multiplicity
_atom_site_calc_flag
_atom_site_refinement_flags
Cu1 Cu 0.20219(3) 0.32491(6) 0.01677(4) 0.02722(19) Uani 1 1 d .
Cu2 Cu 0.20267(3) 0.00182(6) 0.03733(3) 0.02500(18) Uani 1 1 d .
O1 O 0.16872(17) 0.2926(4) 0.0850(2) 0.0329(9) Uani 1 1 d .
O2 O 0.20749(17) 0.0775(4) 0.1337(2) 0.0314(9) Uani 1 1 d .
O3 O 0.24127(19) -0.0416(4) 0.3999(2) 0.0400(10) Uani 1 1 d .
O4 O 0.20465(17) 0.1078(4) 0.4549(2) 0.0316(9) Uani 1 1 d .
O5 O 0.14100(18) 0.5366(4) 0.2885(2) 0.0386(10) Uani 1 1 d .
O6 O 0.0814(2) 0.3681(5) -0.1050(3) 0.0674(14) Uani 1 1 d .
O7 O 0.1417(2) 0.1810(4) -0.0591(2) 0.0485(11) Uani 1 1 d .
O8 O 0.0000 -0.2043(11) -0.2500 0.131(3) Uani 1 2 d SU
O9 O 0.26893(17) 0.1267(3) 0.0534(2) 0.0293(8) Uani 1 1 d .
H9 H 0.3036 0.1304 0.1094 0.044 Uiso 1 1 d R
N1 N 0.1380(2) -0.1350(4) 0.0289(3) 0.0326(11) Uani 1 1 d .
C1 C 0.1868(2) 0.1976(5) 0.1373(3) 0.0256(11) Uani 1 1 d .
C2 C 0.1828(2) 0.2319(5) 0.2086(3) 0.0263(11) Uani 1 1 d .
C3 C 0.1995(2) 0.1349(5) 0.2686(3) 0.0285(12) Uani 1 1 d .
H3 H 0.2132 0.0452 0.2655 0.034 Uiso 1 1 calc R
C4 C 0.1954(2) 0.1734(5) 0.3339(3) 0.0276(12) Uani 1 1 d .
C5 C 0.1750(2) 0.3075(5) 0.3376(3) 0.0294(12) Uani 1 1 d .
H5 H 0.1719 0.3325 0.3808 0.035 Uiso 1 1 calc R
C6 C 0.1592(3) 0.4048(5) 0.2778(3) 0.0302(12) Uani 1 1 d .
C7 C 0.1626(2) 0.3670(5) 0.2125(3) 0.0303(12) Uani 1 1 d .
H7 H 0.1515 0.4313 0.1717 0.036 Uiso 1 1 calc R
C8 C 0.2153(2) 0.0711(6) 0.4011(3) 0.0285(12) Uani 1 1 d .
C9 C 0.1271(4) 0.6397(6) 0.2302(4) 0.059(2) Uani 1 1 d .
H9A H 0.1630 0.6505 0.2242 0.088 Uiso 1 1 calc R
H9B H 0.1184 0.7280 0.2462 0.088 Uiso 1 1 calc R
H9C H 0.0906 0.6109 0.1803 0.088 Uiso 1 1 calc R
C10 C 0.0920(3) 0.2467(7) -0.1097(3) 0.0404(15) Uani 1 1 d .
C11 C 0.0430(2) 0.1557(6) -0.1820(3) 0.0345(13) Uani 1 1 d .
C12 C 0.0443(3) 0.0104(7) -0.1814(4) 0.0522(17) Uani 1 1 d .
H12 H 0.0742 -0.0386 -0.1362 0.063 Uiso 1 1 calc R
C13 C 0.0000 -0.0615(10) -0.2500 0.066(3) Uani 1 2 d S
C14 C 0.0000 0.2270(9) -0.2500 0.0373(19) Uani 1 2 d S
H14 H 0.0000 0.3251 -0.2500 0.045 Uiso 1 2 calc SR
C15 C -0.0162(11) -0.294(2) -0.3034(12) 0.115(5) Uani 0.50 1 d PU
H15A H 0.0118 -0.3734 -0.2788 0.172 Uiso 0.50 1 d PR
H15B H -0.0118 -0.2585 -0.3455 0.172 Uiso 0.50 1 d PR
H15C H -0.0594 -0.3239 -0.3247 0.172 Uiso 0.50 1 d PR
C16 C 0.0916(3) -0.0993(6) 0.0405(4) 0.0522(18) Uani 1 1 d .
H16 H 0.0901 -0.0063 0.0544 0.063 Uiso 1 1 calc R
C17 C 0.0456(3) -0.1908(6) 0.0335(4) 0.0519(18) Uani 1 1 d .
H17 H 0.0138 -0.1592 0.0413 0.062 Uiso 1 1 calc R
C18 C 0.0476(3) -0.3308(6) 0.0145(3) 0.0372(13) Uani 1 1 d .
C19 C 0.0967(3) -0.3688(6) 0.0041(4) 0.0421(15) Uani 1 1 d .
H19 H 0.1002 -0.4617 -0.0082 0.051 Uiso 1 1 calc R
C20 C 0.1402(3) -0.2707(6) 0.0118(3) 0.0372(14) Uani 1 1 d .
H20 H 0.1728 -0.2998 0.0048 0.045 Uiso 1 1 calc R
C21 C 0.0000(3) -0.4328(6) 0.0067(4) 0.0432(15) Uani 1 1 d .
H21 H -0.0329 -0.3985 0.0117 0.052 Uiso 1 1 calc R

loop_
_atom_site_aniso_label
_atom_site_aniso_U_11
_atom_site_aniso_U_22
_atom_site_aniso_U_33
_atom_site_aniso_U_23
_atom_site_aniso_U_13
_atom_site_aniso_U_12
Cu1 0.0363(4) 0.0299(4) 0.0219(3) -0.0020(3) 0.0198(3) -0.0046(3)
Cu2 0.0326(4) 0.0257(3) 0.0227(3) -0.0037(3) 0.0187(3) -0.0051(3)
O1 0.043(2) 0.039(2) 0.027(2) 0.0089(17) 0.0252(19) 0.0085(18)
O2 0.042(2) 0.032(2) 0.028(2) -0.0029(16) 0.0233(19) -0.0029(17)
O3 0.064(3) 0.035(2) 0.031(2) 0.0082(17) 0.032(2) 0.020(2)
O4 0.046(2) 0.030(2) 0.028(2) 0.0038(16) 0.0260(19) 0.0053(17)
O5 0.057(3) 0.036(2) 0.024(2) 0.0045(17) 0.022(2) 0.0167(19)
O6 0.072(4) 0.062(3) 0.051(3) -0.017(3) 0.021(3) -0.005(3)
O7 0.048(3) 0.059(3) 0.035(2) -0.002(2) 0.020(2) 0.001(2)
O8 0.173(7) 0.085(6) 0.134(7) 0.000 0.081(6) 0.000
O9 0.037(2) 0.036(2) 0.0204(18) -0.0026(16) 0.0186(17) -0.0103(17)
N1 0.033(3) 0.032(3) 0.039(3) -0.010(2) 0.024(2) -0.009(2)
C1 0.023(3) 0.034(3) 0.022(3) -0.005(2) 0.013(2) -0.008(2)
C2 0.028(3) 0.034(3) 0.019(3) -0.001(2) 0.014(2) 0.001(2)
C3 0.037(3) 0.032(3) 0.025(3) 0.003(2) 0.022(3) 0.004(2)
C4 0.025(3) 0.034(3) 0.025(3) 0.007(2) 0.014(2) 0.004(2)
C5 0.035(3) 0.042(3) 0.018(3) 0.002(2) 0.018(2) 0.010(2)
C6 0.038(3) 0.033(3) 0.022(3) 0.001(2) 0.018(3) 0.007(3)
C7 0.037(3) 0.036(3) 0.019(3) 0.006(2) 0.016(3) 0.003(3)
C8 0.032(3) 0.034(3) 0.019(3) 0.001(2) 0.014(3) -0.001(3)
C9 0.099(6) 0.045(4) 0.043(4) 0.020(3) 0.044(4) 0.033(4)
C10 0.045(4) 0.053(4) 0.031(3) 0.010(3) 0.025(3) 0.021(3)
C11 0.023(3) 0.047(4) 0.029(3) -0.001(3) 0.010(3) 0.006(3)
C12 0.059(4) 0.050(4) 0.036(4) 0.008(3) 0.016(3) 0.015(3)
C13 0.095(9) 0.027(5) 0.067(7) 0.000 0.037(7) 0.000
C14 0.038(5) 0.036(5) 0.041(5) 0.000 0.023(4) 0.000
C15 0.135(8) 0.095(8) 0.114(8) -0.015(6) 0.066(6) -0.012(6)
C16 0.051(4) 0.037(4) 0.088(5) -0.020(3) 0.049(4) -0.009(3)
C17 0.041(4) 0.050(4) 0.083(5) -0.021(4) 0.046(4) -0.014(3)
C18 0.033(3) 0.042(4) 0.042(3) -0.007(3) 0.024(3) -0.007(3)
C19 0.049(4) 0.027(3) 0.066(4) -0.016(3) 0.041(4) -0.010(3)
C20 0.044(3) 0.035(3) 0.050(4) -0.008(3) 0.037(3) -0.004(3)
C21 0.037(3) 0.047(3) 0.062(4) -0.008(3) 0.037(3) -0.014(3)

loop_
_atom_type_symbol
_atom_type_description
_atom_type_scat_dispersion_real
_atom_type_scat_dispersion_imag
_atom_type_scat_source
C C 0.0033 0.0016 'International Tables Vol C Tables 4.2.6.8 and 6.1.1.4'
H H 0.0000 0.0000 'International Tables Vol C Tables 4.2.6.8 and 6.1.1.4'
N N 0.0061 0.0033 'International Tables Vol C Tables 4.2.6.8 and 6.1.1.4'
O O 0.0106 0.0060 'International Tables Vol C Tables 4.2.6.8 and 6.1.1.4'
Cu Cu 0.3201 1.2651 'International Tables Vol C Tables 4.2.6.8 and 6.1.1.4'

loop_
_geom_angle_atom_site_label_1
_geom_angle_atom_site_label_2
_geom_angle_atom_site_label_3
_geom_angle
_geom_angle_site_symmetry_1
_geom_angle_site_symmetry_3
O9 Cu1 O1 174.65(15) 7 .
O9 Cu1 O3 94.60(14) 7 4
O1 Cu1 O3 83.98(15) . 4
O9 Cu1 O7 92.13(15) 7 .
O1 Cu1 O7 89.38(16) . .
O3 Cu1 O7 173.23(15) 4 .
O9 Cu1 O9 86.83(13) 7 .
O1 Cu1 O9 98.50(13) . .
O3 Cu1 O9 100.61(15) 4 .
O7 Cu1 O9 79.08(15) . .
O9 Cu2 O4 94.03(14) . 6
O9 Cu2 O2 90.32(14) . .
O4 Cu2 O2 168.42(15) 6 .
O9 Cu2 N1 175.56(17) . .
O4 Cu2 N1 87.58(16) 6 .
O2 Cu2 N1 87.34(16) . .
O9 Cu2 O7 79.46(15) . .
O4 Cu2 O7 89.74(14) 6 .
O2 Cu2 O7 101.62(14) . .
N1 Cu2 O7 104.71(17) . .
C1 O1 Cu1 125.9(3) . .
C1 O2 Cu2 124.1(3) . .
C8 O3 Cu1 132.9(3) . 4_545
C8 O4 Cu2 131.2(3) . 6_556
C6 O5 C9 117.3(4) . .
C10 O7 Cu1 106.7(4) . .
C10 O7 Cu2 156.4(4) . .
Cu1 O7 Cu2 88.84(15) . .
C15 O8 C15 93.6(19) . 2_554
C15 O8 C13 133.2(9) . .
C15 O8 C13 133.2(9) 2_554 .
Cu2 O9 Cu1 129.97(18) . 7
Cu2 O9 Cu1 92.44(14) . .
Cu1 O9 Cu1 93.18(13) 7 .
Cu2 O9 H9 111.8 . .
Cu1 O9 H9 111.8 7 .
Cu1 O9 H9 111.8 . .
C16 N1 C20 116.3(5) . .
C16 N1 Cu2 123.2(4) . .
C20 N1 Cu2 120.5(3) . .
O1 C1 O2 124.9(4) . .
O1 C1 C2 116.5(4) . .
O2 C1 C2 118.6(4) . .
C3 C2 C7 121.1(4) . .
C3 C2 C1 121.7(4) . .
C7 C2 C1 117.2(4) . .
C2 C3 C4 119.1(5) . .
C2 C3 H3 120.4 . .
C4 C3 H3 120.4 . .
C5 C4 C3 119.7(5) . .
C5 C4 C8 120.3(4) . .
C3 C4 C8 120.0(4) . .
C6 C5 C4 120.9(4) . .
C6 C5 H5 119.5 . .
C4 C5 H5 119.5 . .
O5 C6 C5 116.1(4) . .
O5 C6 C7 124.2(5) . .
C5 C6 C7 119.7(5) . .
C6 C7 C2 119.4(5) . .
C6 C7 H7 120.3 . .
C2 C7 H7 120.3 . .
O3 C8 O4 125.7(5) . .
O3 C8 C4 117.8(4) . .
O4 C8 C4 116.5(4) . .
O5 C9 H9A 109.5 . .
O5 C9 H9B 109.5 . .
H9A C9 H9B 109.5 . .
O5 C9 H9C 109.5 . .
H9A C9 H9C 109.5 . .
H9B C9 H9C 109.5 . .
O6 C10 O7 125.1(6) . .
O6 C10 C11 120.5(6) . .
O7 C10 C11 114.4(5) . .
C14 C11 C12 120.2(6) . .
C14 C11 C10 116.8(5) . .
C12 C11 C10 122.9(5) . .
C11 C12 C13 118.6(6) . .
C11 C12 H12 120.7 . .
C13 C12 H12 120.7 . .
O8 C13 C12 119.4(4) . .
O8 C13 C12 119.4(4) . 2_554
C12 C13 C12 121.3(8) . 2_554
C11 C14 C11 121.1(8) . 2_554
C11 C14 H14 119.5 . .
C11 C14 H14 119.5 2_554 .
O8 C15 C15 43.2(9) . 2_554
O8 C15 H15A 106.4 . .
C15 C15 H15A 69.8 2_554 .
O8 C15 H15B 111.1 . .
C15 C15 H15B 145.7 2_554 .
H15A C15 H15B 109.5 . .
O8 C15 H15C 110.9 . .
C15 C15 H15C 102.5 2_554 .
H15A C15 H15C 109.5 . .
H15B C15 H15C 109.5 . .
N1 C16 C17 124.4(5) . .
N1 C16 H16 117.8 . .
C17 C16 H16 117.8 . .
C16 C17 C18 118.9(5) . .
C16 C17 H17 120.5 . .
C18 C17 H17 120.5 . .
C19 C18 C17 116.7(5) . .
C19 C18 C21 122.2(5) . .
C17 C18 C21 121.2(5) . .
C20 C19 C18 120.6(5) . .
C20 C19 H19 119.7 . .
C18 C19 H19 119.7 . .
N1 C20 C19 123.1(5) . .
N1 C20 H20 118.4 . .
C19 C20 H20 118.5 . .
C21 C21 C18 125.4(7) 5_545 .
C21 C21 H21 117.3 5_545 .
C18 C21 H21 117.3 . .

loop_
_geom_bond_atom_site_label_1
_geom_bond_atom_site_label_2
_geom_bond_distance
_geom_bond_site_symmetry_2
Cu1 O9 1.924(3) 7
Cu1 O1 1.946(3) .
Cu1 O3 1.959(4) 4
Cu1 O7 1.995(4) .
Cu1 O9 2.350(4) .
Cu2 O9 1.908(3) .
Cu2 O4 1.957(3) 6
Cu2 O2 1.981(3) .
Cu2 N1 1.998(4) .
Cu2 O7 2.400(4) .
O1 C1 1.263(6) .
O2 C1 1.266(6) .
O3 C8 1.252(6) .
O3 Cu1 1.959(4) 4_545
O4 C8 1.274(5) .
O4 Cu2 1.957(3) 6_556
O5 C6 1.382(6) .
O5 C9 1.410(6) .
O6 C10 1.196(7) .
O7 C10 1.266(7) .
O8 C15 1.248(17) .
O8 C15 1.248(17) 2_554
O8 C13 1.353(13) .
O9 Cu1 1.924(3) 7
O9 H9 0.9800 .
N1 C16 1.328(7) .
N1 C20 1.339(6) .
C1 C2 1.500(6) .
C2 C3 1.381(7) .
C2 C7 1.392(7) .
C3 C4 1.397(6) .
C3 H3 0.9300 .
C4 C5 1.384(7) .
C4 C8 1.504(7) .
C5 C6 1.383(7) .
C5 H5 0.9300 .
C6 C7 1.387(6) .
C7 H7 0.9300 .
C9 H9A 0.9600 .
C9 H9B 0.9600 .
C9 H9C 0.9600 .
C10 C11 1.558(8) .
C11 C14 1.374(7) .
C11 C12 1.378(8) .
C12 C13 1.391(8) .
C12 H12 0.9300 .
C13 C12 1.391(8) 2_554
C14 C11 1.374(7) 2_554
C14 H14 0.9300 .
C15 H15A 0.9600 .
C15 H15B 0.9600 .
C15 H15C 0.9600 .
C16 C17 1.380(8) .
C16 H16 0.9300 .
C17 C18 1.387(7) .
C17 H17 0.9300 .
C18 C19 1.384(7) .
C18 C21 1.468(7) .
C19 C20 1.368(7) .
C19 H19 0.9300 .
C20 H20 0.9300 .
C21 C21 1.302(11) 5_545
C21 H21 0.9300 .

loop_
_geom_hbond_atom_site_label_D
_geom_hbond_atom_site_label_H
_geom_hbond_atom_site_label_A
_geom_hbond_distance_DH
_geom_hbond_distance_HA
_geom_hbond_distance_DA
_geom_hbond_angle_DHA
_geom_hbond_site_symmetry_A
O9 H9 O5 0.98 1.95 2.848(5) 150.3 4_545

loop_
_geom_torsion_atom_site_label_1
_geom_torsion_atom_site_label_2
_geom_torsion_atom_site_label_3
_geom_torsion_atom_site_label_4
_geom_torsion
_geom_torsion_site_symmetry_1
_geom_torsion_site_symmetry_4
O9 Cu1 O1 C1 -168.1(15) 7 .
O3 Cu1 O1 C1 -93.3(4) 4 .
O7 Cu1 O1 C1 85.4(4) . .
O9 Cu1 O1 C1 6.6(4) . .
O9 Cu2 O2 C1 73.7(4) . .
O4 Cu2 O2 C1 -174.1(6) 6 .
N1 Cu2 O2 C1 -110.0(4) . .
O7 Cu2 O2 C1 -5.6(4) . .
O9 Cu1 O7 C10 -82.7(3) 7 .
O1 Cu1 O7 C10 92.2(3) . .
O3 Cu1 O7 C10 102.9(15) 4 .
O9 Cu1 O7 C10 -169.1(4) . .
O9 Cu1 O7 Cu2 115.26(14) 7 .
O1 Cu1 O7 Cu2 -69.87(14) . .
O3 Cu1 O7 Cu2 -59.1(15) 4 .
O9 Cu1 O7 Cu2 28.91(11) . .
O9 Cu2 O7 C10 -168.8(10) . .
O4 Cu2 O7 C10 97.0(9) 6 .
O2 Cu2 O7 C10 -80.7(9) . .
N1 Cu2 O7 C10 9.6(10) . .
O9 Cu2 O7 Cu1 -36.48(14) . .
O4 Cu2 O7 Cu1 -130.63(15) 6 .
O2 Cu2 O7 Cu1 51.66(16) . .
N1 Cu2 O7 Cu1 141.94(16) . .
O4 Cu2 O9 Cu1 23.1(3) 6 7
O2 Cu2 O9 Cu1 -167.6(3) . 7
N1 Cu2 O9 Cu1 134(2) . 7
O7 Cu2 O9 Cu1 -65.9(2) . 7
O4 Cu2 O9 Cu1 119.32(13) 6 .
O2 Cu2 O9 Cu1 -71.42(14) . .
N1 Cu2 O9 Cu1 -130(2) . .
O7 Cu2 O9 Cu1 30.34(12) . .
O9 Cu1 O9 Cu2 -130.26(19) 7 .
O1 Cu1 O9 Cu2 50.23(16) . .
O3 Cu1 O9 Cu2 135.65(14) 4 .
O7 Cu1 O9 Cu2 -37.48(15) . .
O9 Cu1 O9 Cu1 0.0 7 7
O1 Cu1 O9 Cu1 -179.50(15) . 7
O3 Cu1 O9 Cu1 -94.09(15) 4 7
O7 Cu1 O9 Cu1 92.79(16) . 7
O9 Cu2 N1 C16 101(2) . .
O4 Cu2 N1 C16 -147.9(5) 6 .
O2 Cu2 N1 C16 42.5(5) . .
O7 Cu2 N1 C16 -58.8(5) . .
O9 Cu2 N1 C20 -78(2) . .
O4 Cu2 N1 C20 33.0(4) 6 .
O2 Cu2 N1 C20 -136.6(4) . .
O7 Cu2 N1 C20 122.1(4) . .
Cu1 O1 C1 O2 -31.4(7) . .
Cu1 O1 C1 C2 148.8(3) . .
Cu2 O2 C1 O1 -10.5(7) . .
Cu2 O2 C1 C2 169.3(3) . .
O1 C1 C2 C3 178.1(5) . .
O2 C1 C2 C3 -1.8(7) . .
O1 C1 C2 C7 -3.0(7) . .
O2 C1 C2 C7 177.2(4) . .
C7 C2 C3 C4 0.4(8) . .
C1 C2 C3 C4 179.4(5) . .
C2 C3 C4 C5 -0.2(8) . .
C2 C3 C4 C8 -178.0(5) . .
C3 C4 C5 C6 -0.7(8) . .
C8 C4 C5 C6 177.1(5) . .
C9 O5 C6 C5 177.4(5) . .
C9 O5 C6 C7 -2.1(8) . .
C4 C5 C6 O5 -178.4(5) . .
C4 C5 C6 C7 1.2(8) . .
O5 C6 C7 C2 178.6(5) . .
C5 C6 C7 C2 -0.9(8) . .
C3 C2 C7 C6 0.1(8) . .
C1 C2 C7 C6 -178.9(5) . .
Cu1 O3 C8 O4 -22.0(8) 4_545 .
Cu1 O3 C8 C4 157.4(4) 4_545 .
Cu2 O4 C8 O3 -17.2(8) 6_556 .
Cu2 O4 C8 C4 163.4(3) 6_556 .
C5 C4 C8 O3 -170.7(5) . .
C3 C4 C8 O3 7.1(7) . .
C5 C4 C8 O4 8.7(7) . .
C3 C4 C8 O4 -173.5(5) . .
Cu1 O7 C10 O6 -9.2(7) . .
Cu2 O7 C10 O6 120.3(10) . .
Cu1 O7 C10 C11 170.8(4) . .
Cu2 O7 C10 C11 -59.7(11) . .
O6 C10 C11 C14 21.3(8) . .
O7 C10 C11 C14 -158.6(4) . .
O6 C10 C11 C12 -162.9(6) . .
O7 C10 C11 C12 17.1(8) . .
C14 C11 C12 C13 -2.0(8) . .
C10 C11 C12 C13 -177.7(4) . .
C15 O8 C13 C12 -151.8(15) . .
C15 O8 C13 C12 28.2(15) 2_554 .
C15 O8 C13 C12 28.2(15) . 2_554
C15 O8 C13 C12 -151.8(15) 2_554 2_554
C11 C12 C13 O8 -179.0(4) . .
C11 C12 C13 C12 1.0(4) . 2_554
C12 C11 C14 C11 1.1(4) . 2_554
C10 C11 C14 C11 176.9(5) . 2_554
C13 O8 C15 C15 180.001(9) . 2_554
C20 N1 C16 C17 -2.3(10) . .
Cu2 N1 C16 C17 178.6(5) . .
N1 C16 C17 C18 1.3(11) . .
C16 C17 C18 C19 0.2(10) . .
C16 C17 C18 C21 179.7(6) . .
C17 C18 C19 C20 -0.6(9) . .
C21 C18 C19 C20 179.9(6) . .
C16 N1 C20 C19 1.8(9) . .
Cu2 N1 C20 C19 -179.1(5) . .
C18 C19 C20 N1 -0.4(10) . .
C19 C18 C21 C21 3.4(12) . 5_545
C17 C18 C21 C21 -176.1(9) . 5_545
